data_7055413
loop_
_publ_author_name
'Sahu, Nilima'
'Das, Dipankar'
'Mondal, Sudipa'
'Roy, Suman'
'Dutta, Paramita'
'Sepay, Nayim'
'Gupta, Suvroma'
'L\'opez-Torres, Elena'
'Sinha, Chittaranjan'

_publ_section_title
;
 The structural characterization and biological activity of
 sulfamethoxazolyl-azo-p-cresol, its copper(ii) complex and their
 theoretical studies
;
_journal_issue 6
_journal_name_full 'New J. Chem.'
_journal_page_first 5019
_journal_paper_doi 10.1039/C5NJ02983J
_journal_volume 40
_journal_year 2016
_chemical_formula_moiety 'C17 H16 N4 O4 S'
_chemical_formula_sum 'C17 H16 N4 O4 S'
_chemical_formula_weight 372.40
_chemical_name_systematic
; 
 ? 
;
_space_group_IT_number 15
_symmetry_cell_setting monoclinic
_symmetry_space_group_name_Hall '-C 2yc'
_symmetry_space_group_name_H-M 'C 1 2/c 1'
_atom_sites_solution_hydrogens geom
_atom_sites_solution_primary direct
_atom_sites_solution_secondary difmap
_audit_creation_method SHELXL-97
_audit_update_record
;
2016-01-25 deposited with the CCDC.
2016-03-08 downloaded from the CCDC.
;
_cell_angle_alpha 90.00
_cell_angle_beta 95.254(3)
_cell_angle_gamma 90.00
_cell_formula_units_Z 8
_cell_length_a 29.8607(16)
_cell_length_b 6.3552(4)
_cell_length_c 17.4730(11)
_cell_measurement_reflns_used 9963
_cell_measurement_temperature 296(2)
_cell_measurement_theta_max 31.03
_cell_measurement_theta_min 2.34
_cell_volume 3301.9(3)
_computing_cell_refinement 'Bruker SMART'
_computing_data_collection 'Bruker SMART'
_computing_data_reduction 'Bruker SAINT'
_computing_molecular_graphics 'Bruker SHELXTL'
_computing_publication_material 'Bruker SHELXTL'
_computing_structure_refinement 'SHELXL-97 (Sheldrick, 1997)'
_computing_structure_solution 'SHELXS-97 (Sheldrick, 1990)'
_diffrn_ambient_temperature 296(2)
_diffrn_measured_fraction_theta_full 0.995
_diffrn_measured_fraction_theta_max 0.995
_diffrn_measurement_device_type 'CCD area detector'
_diffrn_measurement_method 'phi and omega scans'
_diffrn_radiation_monochromator graphite
_diffrn_radiation_source 'fine-focus sealed tube'
_diffrn_radiation_type MoK\a
_diffrn_radiation_wavelength 0.71073
_diffrn_reflns_av_R_equivalents 0.0529
_diffrn_reflns_av_unetI/netI 0.0242
_diffrn_reflns_limit_h_max 41
_diffrn_reflns_limit_h_min -43
_diffrn_reflns_limit_k_max 9
_diffrn_reflns_limit_k_min -9
_diffrn_reflns_limit_l_max 25
_diffrn_reflns_limit_l_min -25
_diffrn_reflns_number 87145
_diffrn_reflns_theta_full 31.10
_diffrn_reflns_theta_max 31.10
_diffrn_reflns_theta_min 1.37
_exptl_absorpt_coefficient_mu 0.229
_exptl_absorpt_correction_T_max 0.962
_exptl_absorpt_correction_T_min 0.947
_exptl_absorpt_correction_type multi-scan
_exptl_crystal_colour red
_exptl_crystal_density_diffrn 1.498
_exptl_crystal_density_method 'not measured'
_exptl_crystal_description prismatic
_exptl_crystal_F_000 1552
_exptl_crystal_size_max 0.25
_exptl_crystal_size_mid 0.20
_exptl_crystal_size_min 0.15
_refine_diff_density_max 0.484
_refine_diff_density_min -0.437
_refine_diff_density_rms 0.069
_refine_ls_extinction_method none
_refine_ls_goodness_of_fit_ref 1.055
_refine_ls_hydrogen_treatment mixed
_refine_ls_matrix_type full
_refine_ls_number_parameters 249
_refine_ls_number_reflns 5288
_refine_ls_number_restraints 0
_refine_ls_restrained_S_all 1.055
_refine_ls_R_factor_all 0.0539
_refine_ls_R_factor_gt 0.0397
_refine_ls_shift/su_max 0.000
_refine_ls_shift/su_mean 0.000
_refine_ls_structure_factor_coef Fsqd
_refine_ls_weighting_details 'calc w=1/[\s^2^(Fo^2^)+(0.0572P)^2^+3.4214P] where P=(Fo^2^+2Fc^2^)/3'
_refine_ls_weighting_scheme calc
_refine_ls_wR_factor_gt 0.1013
_refine_ls_wR_factor_ref 0.1139
_reflns_number_gt 4275
_reflns_number_total 5288
_reflns_threshold_expression >2sigma(I)
_cod_data_source_file c5nj02983j2.cif
_cod_data_source_block crsx45_0m
_cod_depositor_comments
;
The following automatic conversions were performed:

'_symmetry_cell_setting' value 'Monoclinic' changed to 'monoclinic'
according to
/usr/data/users/saulius/crontab/automatic-downloads/rss-feeds/RSC/lib/dictionaries/cif_core.dic
dictionary named 'cif_core.dic' version 2.4.2 from 2011-04-26.

Automatic conversion script
Id: cif_fix_values 4268 2015-11-12 08:31:59Z antanas 

 Adding full bibliography for 7055412--7055413.cif.
;
_cod_original_sg_symbol_H-M C2/c
_cod_database_code 7055413

loop_
_symmetry_equiv_pos_as_xyz
'x, y, z'
'-x, y, -z+1/2'
'x+1/2, y+1/2, z'
'-x+1/2, y+1/2, -z+1/2'
'-x, -y, -z'
'x, -y, z-1/2'
'-x+1/2, -y+1/2, -z'
'x+1/2, -y+1/2, z-1/2'

loop_
_atom_site_label
_atom_site_type_symbol
_atom_site_fract_x
_atom_site_fract_y
_atom_site_fract_z
_atom_site_U_iso_or_equiv
_atom_site_adp_type
_atom_site_occupancy
_atom_site_symmetry_multiplicity
_atom_site_calc_flag
_atom_site_refinement_flags
C1 C 0.28182(5) -0.0821(2) 0.64603(8) 0.0196(3) Uani 1 1 d .
C2 C 0.31656(5) -0.1542(2) 0.69756(8) 0.0227(3) Uani 1 1 d .
H2 H 0.3267 -0.2919 0.6942 0.027 Uiso 1 1 calc R
C3 C 0.33603(5) -0.0229(2) 0.75358(8) 0.0221(3) Uani 1 1 d .
H3 H 0.3593 -0.0743 0.7874 0.026 Uiso 1 1 calc R
C4 C 0.32204(5) 0.1854(2) 0.76148(8) 0.0207(3) Uani 1 1 d .
C5 C 0.28667(4) 0.2556(2) 0.71182(8) 0.0193(3) Uani 1 1 d .
H5 H 0.2761 0.3920 0.7169 0.023 Uiso 1 1 calc R
C6 C 0.26639(4) 0.1260(2) 0.65406(8) 0.0176(2) Uani 1 1 d .
C7 C 0.17855(4) 0.2015(2) 0.50671(8) 0.0174(2) Uani 1 1 d .
C8 C 0.16521(5) 0.4102(2) 0.51552(8) 0.0194(3) Uani 1 1 d .
H8 H 0.1797 0.4945 0.5537 0.023 Uiso 1 1 calc R
C9 C 0.13031(5) 0.4891(2) 0.46681(8) 0.0196(3) Uani 1 1 d .
H9 H 0.1208 0.6273 0.4721 0.024 Uiso 1 1 calc R
C10 C 0.10938(4) 0.3608(2) 0.40968(8) 0.0169(2) Uani 1 1 d .
C11 C 0.12214(4) 0.1522(2) 0.40138(8) 0.0191(3) Uani 1 1 d .
H11 H 0.1074 0.0672 0.3637 0.023 Uiso 1 1 calc R
C12 C 0.15721(5) 0.0741(2) 0.45043(8) 0.0203(3) Uani 1 1 d .
H12 H 0.1665 -0.0646 0.4455 0.024 Uiso 1 1 calc R
C13 C -0.00370(4) 0.2784(2) 0.40851(7) 0.0161(2) Uani 1 1 d .
C14 C -0.01123(5) 0.0938(2) 0.36427(8) 0.0191(3) Uani 1 1 d .
C15 C -0.04122(4) -0.0154(2) 0.40147(8) 0.0186(2) Uani 1 1 d .
C16 C -0.06563(5) -0.2153(2) 0.38603(9) 0.0235(3) Uani 1 1 d .
H16A H -0.0571 -0.2755 0.3391 0.035 Uiso 1 1 calc R
H16B H -0.0974 -0.1890 0.3813 0.035 Uiso 1 1 calc R
H16C H -0.0582 -0.3114 0.4277 0.035 Uiso 1 1 calc R
C17 C 0.34644(5) 0.3278(3) 0.81963(9) 0.0282(3) Uani 1 1 d .
H17A H 0.3335 0.4662 0.8153 0.042 Uiso 1 1 calc R
H17B H 0.3776 0.3348 0.8105 0.042 Uiso 1 1 calc R
H17C H 0.3438 0.2738 0.8703 0.042 Uiso 1 1 calc R
H14 H 0.0019(6) 0.055(3) 0.3201(11) 0.026(5) Uiso 1 1 d .
H2A H 0.0215(7) 0.555(3) 0.4314(12) 0.031(5) Uiso 1 1 d .
H4A H 0.2441(9) -0.145(4) 0.5642(16) 0.065(8) Uiso 1 1 d .
N1 N -0.02660(4) 0.27846(19) 0.46913(7) 0.0204(2) Uani 1 1 d .
N2 N 0.02106(4) 0.45812(19) 0.39596(7) 0.0183(2) Uani 1 1 d .
N3 N 0.21421(4) 0.10564(19) 0.55312(7) 0.0183(2) Uani 1 1 d .
N4 N 0.23162(4) 0.22027(18) 0.60712(7) 0.0182(2) Uani 1 1 d .
O1 O -0.05118(3) 0.08986(16) 0.46494(6) 0.0209(2) Uani 1 1 d .
O2 O 0.05768(3) 0.32955(17) 0.28294(6) 0.0224(2) Uani 1 1 d .
O3 O 0.07377(3) 0.68428(16) 0.33816(6) 0.0228(2) Uani 1 1 d .
O4 O 0.26455(4) -0.21180(17) 0.59004(7) 0.0251(2) Uani 1 1 d .
S1 S 0.065382(10) 0.46527(5) 0.347585(18) 0.01732(9) Uani 1 1 d .

loop_
_atom_site_aniso_label
_atom_site_aniso_U_11
_atom_site_aniso_U_22
_atom_site_aniso_U_33
_atom_site_aniso_U_23
_atom_site_aniso_U_13
_atom_site_aniso_U_12
C1 0.0183(6) 0.0197(6) 0.0214(6) 0.0000(5) 0.0046(5) 0.0007(5)
C2 0.0214(6) 0.0215(6) 0.0255(7) 0.0028(5) 0.0034(5) 0.0048(5)
C3 0.0188(6) 0.0270(7) 0.0206(6) 0.0046(5) 0.0024(5) 0.0025(5)
C4 0.0189(6) 0.0257(7) 0.0180(6) 0.0009(5) 0.0040(5) -0.0010(5)
C5 0.0194(6) 0.0203(6) 0.0187(6) -0.0005(5) 0.0043(5) -0.0005(5)
C6 0.0156(5) 0.0188(6) 0.0187(6) 0.0011(5) 0.0038(4) 0.0002(4)
C7 0.0144(5) 0.0185(6) 0.0196(6) 0.0002(5) 0.0040(4) 0.0002(4)
C8 0.0197(6) 0.0167(6) 0.0215(6) -0.0024(5) 0.0001(5) -0.0016(5)
C9 0.0201(6) 0.0151(6) 0.0235(7) -0.0020(5) 0.0017(5) -0.0008(5)
C10 0.0145(5) 0.0183(6) 0.0182(6) -0.0005(5) 0.0034(4) -0.0005(4)
C11 0.0186(6) 0.0184(6) 0.0203(6) -0.0041(5) 0.0013(5) -0.0005(5)
C12 0.0198(6) 0.0171(6) 0.0242(7) -0.0028(5) 0.0029(5) 0.0014(5)
C13 0.0135(5) 0.0176(6) 0.0168(6) 0.0004(5) -0.0008(4) 0.0014(4)
C14 0.0208(6) 0.0191(6) 0.0171(6) -0.0024(5) 0.0003(5) 0.0000(5)
C15 0.0167(5) 0.0190(6) 0.0191(6) -0.0001(5) -0.0031(4) 0.0021(5)
C16 0.0212(6) 0.0200(6) 0.0285(7) -0.0016(5) -0.0022(5) -0.0025(5)
C17 0.0286(7) 0.0317(8) 0.0236(7) -0.0028(6) -0.0022(6) -0.0012(6)
N1 0.0209(5) 0.0168(5) 0.0239(6) -0.0030(4) 0.0052(4) -0.0039(4)
N2 0.0176(5) 0.0185(5) 0.0194(5) -0.0030(4) 0.0045(4) -0.0009(4)
N3 0.0161(5) 0.0195(5) 0.0196(5) -0.0002(4) 0.0026(4) 0.0005(4)
N4 0.0162(5) 0.0198(5) 0.0190(5) 0.0005(4) 0.0036(4) -0.0006(4)
O1 0.0212(5) 0.0185(5) 0.0236(5) -0.0019(4) 0.0052(4) -0.0038(4)
O2 0.0216(5) 0.0286(5) 0.0172(5) -0.0035(4) 0.0021(4) -0.0007(4)
O3 0.0226(5) 0.0203(5) 0.0258(5) 0.0034(4) 0.0046(4) -0.0004(4)
O4 0.0244(5) 0.0205(5) 0.0297(6) -0.0051(4) -0.0020(4) 0.0040(4)
S1 0.01625(15) 0.01912(16) 0.01684(16) -0.00021(11) 0.00292(11) -0.00024(11)

loop_
_atom_type_symbol
_atom_type_description
_atom_type_scat_dispersion_real
_atom_type_scat_dispersion_imag
_atom_type_scat_source
C C 0.0033 0.0016 'International Tables Vol C Tables 4.2.6.8 and 6.1.1.4'
H H 0.0000 0.0000 'International Tables Vol C Tables 4.2.6.8 and 6.1.1.4'
O O 0.0106 0.0060 'International Tables Vol C Tables 4.2.6.8 and 6.1.1.4'
S S 0.1246 0.1234 'International Tables Vol C Tables 4.2.6.8 and 6.1.1.4'
N N 0.0061 0.0033 'International Tables Vol C Tables 4.2.6.8 and 6.1.1.4'

loop_
_geom_angle_atom_site_label_1
_geom_angle_atom_site_label_2
_geom_angle_atom_site_label_3
_geom_angle
O4 C1 C2 118.93(13)
O4 C1 C6 122.64(13)
C2 C1 C6 118.43(13)
C3 C2 C1 120.29(13)
C3 C2 H2 119.9
C1 C2 H2 119.9
C2 C3 C4 122.29(13)
C2 C3 H3 118.9
C4 C3 H3 118.9
C5 C4 C3 117.55(13)
C5 C4 C17 121.89(13)
C3 C4 C17 120.50(13)
C4 C5 C6 121.39(13)
C4 C5 H5 119.3
C6 C5 H5 119.3
C5 C6 N4 114.91(12)
C5 C6 C1 120.00(13)
N4 C6 C1 125.09(13)
C12 C7 C8 121.09(13)
C12 C7 N3 115.38(12)
C8 C7 N3 123.53(12)
C9 C8 C7 118.98(13)
C9 C8 H8 120.5
C7 C8 H8 120.5
C8 C9 C10 119.60(12)
C8 C9 H9 120.2
C10 C9 H9 120.2
C11 C10 C9 121.60(13)
C11 C10 S1 119.54(10)
C9 C10 S1 118.86(10)
C12 C11 C10 118.48(13)
C12 C11 H11 120.8
C10 C11 H11 120.8
C11 C12 C7 120.24(13)
C11 C12 H12 119.9
C7 C12 H12 119.9
N1 C13 N2 116.84(12)
N1 C13 C14 111.95(12)
N2 C13 C14 131.09(12)
C15 C14 C13 104.10(12)
C15 C14 H14 127.9(12)
C13 C14 H14 128.0(12)
C14 C15 O1 110.31(12)
C14 C15 C16 133.96(13)
O1 C15 C16 115.69(12)
C15 C16 H16A 109.5
C15 C16 H16B 109.5
H16A C16 H16B 109.5
C15 C16 H16C 109.5
H16A C16 H16C 109.5
H16B C16 H16C 109.5
C4 C17 H17A 109.5
C4 C17 H17B 109.5
H17A C17 H17B 109.5
C4 C17 H17C 109.5
H17A C17 H17C 109.5
H17B C17 H17C 109.5
C13 N1 O1 105.44(10)
C13 N2 S1 124.92(9)
C13 N2 H2A 116.2(13)
S1 N2 H2A 112.8(13)
N4 N3 C7 114.55(11)
N3 N4 C6 115.04(12)
C15 O1 N1 108.18(10)
C1 O4 H4A 107.1(19)
O2 S1 O3 121.14(7)
O2 S1 N2 108.29(6)
O3 S1 N2 104.24(6)
O2 S1 C10 108.58(6)
O3 S1 C10 108.12(6)
N2 S1 C10 105.38(6)

loop_
_geom_bond_atom_site_label_1
_geom_bond_atom_site_label_2
_geom_bond_distance
C1 O4 1.3453(18)
C1 C2 1.387(2)
C1 C6 1.4120(19)
C2 C3 1.374(2)
C2 H2 0.9300
C3 C4 1.399(2)
C3 H3 0.9300
C4 C5 1.378(2)
C4 C17 1.499(2)
C5 C6 1.3968(19)
C5 H5 0.9300
C6 N4 1.3975(17)
C7 C12 1.3836(19)
C7 C8 1.3976(19)
C7 N3 1.4156(17)
C8 C9 1.3783(19)
C8 H8 0.9300
C9 C10 1.3924(19)
C9 H9 0.9300
C10 C11 1.3904(19)
C10 S1 1.7559(14)
C11 C12 1.383(2)
C11 H11 0.9300
C12 H12 0.9300
C13 N1 1.3123(16)
C13 N2 1.3888(17)
C13 C14 1.4114(18)
C14 C15 1.3465(19)
C14 H14 0.930(19)
C15 O1 1.3514(17)
C15 C16 1.4772(19)
C16 H16A 0.9600
C16 H16B 0.9600
C16 H16C 0.9600
C17 H17A 0.9600
C17 H17B 0.9600
C17 H17C 0.9600
N1 O1 1.4039(15)
N2 S1 1.6349(11)
N2 H2A 0.87(2)
N3 N4 1.2654(16)
O2 S1 1.4230(10)
O3 S1 1.4265(11)
O4 H4A 0.84(3)

loop_
_geom_hbond_atom_site_label_D
_geom_hbond_atom_site_label_H
_geom_hbond_atom_site_label_A
_geom_hbond_distance_DH
_geom_hbond_distance_HA
_geom_hbond_distance_DA
_geom_hbond_angle_DHA
_geom_hbond_site_symmetry_A
N2 H2A N1 0.87(2) 2.03(2) 2.8836(17) 166.4(19) 5_566
O4 H4A N3 0.84(3) 1.83(3) 2.5629(16) 145(3) .
